data_1504467
loop_
_publ_author_name
'Opatz, Till'
'Kolshorn, Heinz'
'Thines, Eckhard'
'Anke, Heidrun'

_publ_section_title
;
 Ascomycones A-C, heptaketide metabolites from an unidentified ascomycete.
;
_journal_issue 11
_journal_name_full 'Journal of natural products'
_journal_page_first 1973
_journal_page_last 1976
_journal_paper_doi 10.1021/np800570w
_journal_volume 71
_journal_year 2008
_chemical_formula_sum 'C16 H14 O6'
_chemical_formula_weight 302.27
_chemical_name_systematic
; 
 ? 
;
_space_group_IT_number 2
_symmetry_cell_setting triclinic
_symmetry_space_group_name_Hall '-P 1'
_symmetry_space_group_name_H-M 'P -1'
_atom_sites_solution_hydrogens geom
_atom_sites_solution_primary direct
_atom_sites_solution_secondary difmap
_audit_creation_method SHELXL-97
_cell_angle_alpha 86.32(3)
_cell_angle_beta 80.07(2)
_cell_angle_gamma 63.370(13)
_cell_formula_units_Z 2
_cell_length_a 7.9929(12)
_cell_length_b 8.7665(19)
_cell_length_c 10.816(4)
_cell_measurement_reflns_used 25
_cell_measurement_temperature 193(2)
_cell_measurement_theta_max 44.4
_cell_measurement_theta_min 26
_cell_volume 667.3(3)
_computing_cell_refinement 'Enraf Nonius Software V5'
_computing_data_collection 'Enraf Nonius Software V5'
_computing_data_reduction 'Corinc (Dr\"ager, 1971)'
_computing_structure_refinement 'SHELXL-97 (Sheldrick, 1997)'
_computing_structure_solution 'SIR-97 (Altomare, 1997)'
_diffrn_ambient_temperature 193(2)
_diffrn_measured_fraction_theta_full 0.999
_diffrn_measured_fraction_theta_max 0.999
_diffrn_measurement_device '\k-geometry diffractometer'
_diffrn_measurement_device_type 'CAD4 Enraf Nonius'
_diffrn_measurement_method \w/2\q
_diffrn_radiation_monochromator graphite
_diffrn_radiation_type CuK\a
_diffrn_radiation_wavelength 1.54178
_diffrn_reflns_av_R_equivalents 0.0915
_diffrn_reflns_av_sigmaI/netI 0.0446
_diffrn_reflns_limit_h_max 9
_diffrn_reflns_limit_h_min -9
_diffrn_reflns_limit_k_max 10
_diffrn_reflns_limit_k_min -10
_diffrn_reflns_limit_l_max 13
_diffrn_reflns_limit_l_min 0
_diffrn_reflns_number 2674
_diffrn_reflns_theta_full 69.92
_diffrn_reflns_theta_max 69.92
_diffrn_reflns_theta_min 4.15
_diffrn_source 'rotating anode'
_diffrn_standards_decay_% 5
_diffrn_standards_interval_time 60
_diffrn_standards_number 3
_exptl_absorpt_coefficient_mu 0.981
_exptl_absorpt_correction_T_max 0.8280
_exptl_absorpt_correction_T_min 0.6951
_exptl_absorpt_process_details 'Corinc (Dr\"ager, 1971)'
_exptl_crystal_colour colourless
_exptl_crystal_density_diffrn 1.504
_exptl_crystal_density_method 'not measured'
_exptl_crystal_description block
_exptl_crystal_F_000 316
_exptl_crystal_size_max 0.40
_exptl_crystal_size_mid 0.30
_exptl_crystal_size_min 0.20
_refine_diff_density_max 0.510
_refine_diff_density_min -0.409
_refine_diff_density_rms 0.101
_refine_ls_extinction_method none
_refine_ls_goodness_of_fit_ref 1.061
_refine_ls_hydrogen_treatment mixed
_refine_ls_matrix_type full
_refine_ls_number_parameters 202
_refine_ls_number_reflns 2531
_refine_ls_number_restraints 0
_refine_ls_restrained_S_all 1.061
_refine_ls_R_factor_all 0.1005
_refine_ls_R_factor_gt 0.0764
_refine_ls_shift/su_max 0.000
_refine_ls_shift/su_mean 0.000
_refine_ls_structure_factor_coef Fsqd
_refine_ls_weighting_details 'calc w=1/[\s^2^(Fo^2^)+(0.1510P)^2^+0.1168P] where P=(Fo^2^+2Fc^2^)/3'
_refine_ls_weighting_scheme calc
_refine_ls_wR_factor_obs 0.2025
_refine_ls_wR_factor_ref 0.2314
_reflns_number_gt 1835
_reflns_number_total 2531
_reflns_threshold_expression >2sigma(I)
_cod_data_source_file np800570w_si_002.cif
_cod_data_source_block sp77891
_cod_database_code 1504467

loop_
_symmetry_equiv_pos_as_xyz
'x, y, z'
'-x, -y, -z'

loop_
_atom_site_label
_atom_site_type_symbol
_atom_site_fract_x
_atom_site_fract_y
_atom_site_fract_z
_atom_site_U_iso_or_equiv
_atom_site_adp_type
_atom_site_occupancy
_atom_site_symmetry_multiplicity
_atom_site_calc_flag
_atom_site_refinement_flags
O1 O 0.3583(3) 0.7698(3) -0.02492(19) 0.0306(5) Uani 1 1 d .
C2 C 0.3371(4) 0.7296(4) 0.1061(3) 0.0283(6) Uani 1 1 d .
H2 H 0.2433 0.6626 0.1212 0.034 Uiso 1 1 d R
C3 C 0.5259(4) 0.6287(4) 0.1484(3) 0.0264(6) Uani 1 1 d .
C4 C 0.5380(4) 0.5161(4) 0.2552(3) 0.0264(6) Uani 1 1 d .
C5 C 0.7159(4) 0.4382(4) 0.3064(3) 0.0257(6) Uani 1 1 d .
C6 C 0.7326(4) 0.3350(4) 0.4129(3) 0.0270(6) Uani 1 1 d .
C7 C 0.8982(4) 0.2696(4) 0.4671(3) 0.0294(7) Uani 1 1 d .
H7 H 0.9098 0.1988 0.5385 0.035 Uiso 1 1 calc R
C8 C 1.0444(4) 0.3093(4) 0.4153(3) 0.0301(7) Uani 1 1 d .
C9 C 1.0314(4) 0.4105(4) 0.3086(3) 0.0291(7) Uani 1 1 d .
H9 H 1.1339 0.4350 0.2732 0.035 Uiso 1 1 calc R
C10 C 0.8684(4) 0.4746(4) 0.2550(3) 0.0266(6) Uani 1 1 d .
C11 C 0.8528(4) 0.5879(4) 0.1450(3) 0.0271(6) Uani 1 1 d .
C12 C 0.6733(4) 0.6586(4) 0.0914(3) 0.0270(6) Uani 1 1 d .
C13 C 0.6553(4) 0.7631(4) -0.0165(3) 0.0287(6) Uani 1 1 d .
H13 H 0.7510 0.7977 -0.0489 0.034 Uiso 1 1 calc R
C14 C 0.5009(4) 0.8124(4) -0.0721(3) 0.0287(6) Uani 1 1 d .
O15 O 0.2472(3) 0.8796(3) 0.1800(2) 0.0336(6) Uani 1 1 d .
C16 C 0.0552(4) 0.9835(4) 0.1639(3) 0.0389(8) Uani 1 1 d .
H16A H -0.0115 1.0618 0.2360 0.058 Uiso 1 1 calc R
H16B H -0.0072 0.9108 0.1578 0.058 Uiso 1 1 calc R
H16C H 0.0523 1.0494 0.0869 0.058 Uiso 1 1 calc R
O17 O 0.4016(3) 0.4870(3) 0.2997(2) 0.0326(5) Uani 1 1 d .
O18 O 0.5933(3) 0.2946(3) 0.4671(2) 0.0323(5) Uani 1 1 d .
H18 H 0.5085 0.3602 0.4214 0.048 Uiso 1 1 d R
O19 O 1.2091(3) 0.2573(3) 0.4613(2) 0.0358(6) Uani 1 1 d .
C20 C 1.2354(5) 0.1521(4) 0.5690(3) 0.0407(8) Uani 1 1 d .
H20A H 1.3541 0.1324 0.5963 0.061 Uiso 1 1 calc R
H20B H 1.2410 0.0426 0.5481 0.061 Uiso 1 1 calc R
H20C H 1.1291 0.2089 0.6368 0.061 Uiso 1 1 calc R
O21 O 0.9770(3) 0.6302(3) 0.1027(2) 0.0353(6) Uani 1 1 d .
C22 C 0.4673(4) 0.9097(4) -0.1906(3) 0.0335(7) Uani 1 1 d .
H22A H 0.3498 1.0160 -0.1745 0.050 Uiso 1 1 calc R
H22B H 0.4562 0.8408 -0.2537 0.050 Uiso 1 1 calc R
H22C H 0.5737 0.9364 -0.2214 0.050 Uiso 1 1 calc R

loop_
_atom_site_aniso_label
_atom_site_aniso_U_11
_atom_site_aniso_U_22
_atom_site_aniso_U_33
_atom_site_aniso_U_23
_atom_site_aniso_U_13
_atom_site_aniso_U_12
O1 0.0231(10) 0.0386(12) 0.0330(11) -0.0023(9) -0.0051(8) -0.0158(9)
C2 0.0213(13) 0.0316(15) 0.0345(16) -0.0030(12) -0.0022(11) -0.0143(12)
C3 0.0179(13) 0.0295(14) 0.0348(16) -0.0043(11) -0.0024(11) -0.0134(11)
C4 0.0197(13) 0.0289(14) 0.0324(15) -0.0055(11) 0.0005(11) -0.0133(11)
C5 0.0203(13) 0.0265(14) 0.0300(15) -0.0055(11) 0.0007(11) -0.0109(11)
C6 0.0215(13) 0.0277(14) 0.0321(15) -0.0059(11) 0.0026(11) -0.0128(11)
C7 0.0289(15) 0.0296(15) 0.0282(15) -0.0005(11) -0.0008(11) -0.0128(12)
C8 0.0200(13) 0.0332(15) 0.0350(16) -0.0054(12) -0.0028(11) -0.0099(11)
C9 0.0195(13) 0.0342(15) 0.0348(16) -0.0038(12) 0.0003(11) -0.0142(12)
C10 0.0193(13) 0.0277(14) 0.0329(15) -0.0053(11) 0.0006(11) -0.0113(11)
C11 0.0178(13) 0.0297(14) 0.0352(16) -0.0047(12) 0.0000(11) -0.0126(11)
C12 0.0229(14) 0.0287(14) 0.0319(15) -0.0032(11) -0.0024(11) -0.0141(11)
C13 0.0230(13) 0.0328(15) 0.0325(16) -0.0036(12) -0.0008(11) -0.0150(11)
C14 0.0240(13) 0.0270(14) 0.0335(15) -0.0069(11) -0.0001(11) -0.0104(11)
O15 0.0215(10) 0.0363(12) 0.0397(12) -0.0098(9) -0.0013(8) -0.0099(9)
C16 0.0212(14) 0.0400(18) 0.052(2) -0.0063(14) -0.0021(13) -0.0105(13)
O17 0.0222(10) 0.0405(12) 0.0407(13) -0.0006(9) -0.0018(9) -0.0199(9)
O18 0.0271(10) 0.0370(12) 0.0352(12) 0.0016(9) -0.0003(8) -0.0182(9)
O19 0.0244(10) 0.0463(13) 0.0374(12) 0.0037(10) -0.0078(9) -0.0157(9)
C20 0.0354(17) 0.0440(19) 0.0422(19) 0.0071(14) -0.0120(14) -0.0161(14)
O21 0.0247(10) 0.0475(13) 0.0427(13) 0.0066(10) -0.0074(9) -0.0241(10)
C22 0.0288(15) 0.0369(16) 0.0340(17) -0.0021(13) -0.0064(12) -0.0133(13)

loop_
_atom_type_symbol
_atom_type_description
_atom_type_scat_dispersion_real
_atom_type_scat_dispersion_imag
_atom_type_scat_source
C C 0.0181 0.0091 'International Tables Vol C Tables 4.2.6.8 and 6.1.1.4'
H H 0.0000 0.0000 'International Tables Vol C Tables 4.2.6.8 and 6.1.1.4'
O O 0.0492 0.0322 'International Tables Vol C Tables 4.2.6.8 and 6.1.1.4'

loop_
_geom_angle_atom_site_label_1
_geom_angle_atom_site_label_2
_geom_angle_atom_site_label_3
_geom_angle
C14 O1 C2 117.9(2)
O15 C2 O1 110.5(2)
O15 C2 C3 105.4(2)
O1 C2 C3 111.7(2)
O15 C2 H2 108.2
O1 C2 H2 107.4
C3 C2 H2 113.6
C12 C3 C4 123.2(3)
C12 C3 C2 117.8(3)
C4 C3 C2 118.8(2)
O17 C4 C3 120.4(3)
O17 C4 C5 121.7(3)
C3 C4 C5 117.9(2)
C6 C5 C10 118.8(3)
C6 C5 C4 120.4(3)
C10 C5 C4 120.6(3)
O18 C6 C7 117.3(3)
O18 C6 C5 122.3(3)
C7 C6 C5 120.5(3)
C8 C7 C6 119.3(3)
C8 C7 H7 120.4
C6 C7 H7 120.4
O19 C8 C7 124.6(3)
O19 C8 C9 114.2(3)
C7 C8 C9 121.2(3)
C10 C9 C8 119.6(3)
C10 C9 H9 120.2
C8 C9 H9 120.2
C9 C10 C5 120.7(3)
C9 C10 C11 119.1(3)
C5 C10 C11 120.2(3)
O21 C11 C10 122.0(3)
O21 C11 C12 120.1(3)
C10 C11 C12 117.8(2)
C3 C12 C13 120.4(3)
C3 C12 C11 120.0(3)
C13 C12 C11 119.5(2)
C14 C13 C12 119.2(3)
C14 C13 H13 120.4
C12 C13 H13 120.4
C13 C14 O1 121.6(3)
C13 C14 C22 126.0(3)
O1 C14 C22 112.3(2)
C2 O15 C16 113.7(2)
O15 C16 H16A 109.5
O15 C16 H16B 109.5
H16A C16 H16B 109.5
O15 C16 H16C 109.5
H16A C16 H16C 109.5
H16B C16 H16C 109.5
C6 O18 H18 96.9
C8 O19 C20 118.0(2)
O19 C20 H20A 109.5
O19 C20 H20B 109.5
H20A C20 H20B 109.5
O19 C20 H20C 109.5
H20A C20 H20C 109.5
H20B C20 H20C 109.5
C14 C22 H22A 109.5
C14 C22 H22B 109.5
H22A C22 H22B 109.5
C14 C22 H22C 109.5
H22A C22 H22C 109.5
H22B C22 H22C 109.5

loop_
_geom_bond_atom_site_label_1
_geom_bond_atom_site_label_2
_geom_bond_distance
O1 C14 1.362(3)
O1 C2 1.438(4)
C2 O15 1.405(4)
C2 C3 1.503(4)
C2 H2 1.1285
C3 C12 1.357(4)
C3 C4 1.458(4)
C4 O17 1.240(3)
C4 C5 1.465(4)
C5 C6 1.405(4)
C5 C10 1.410(4)
C6 O18 1.346(3)
C6 C7 1.403(4)
C7 C8 1.383(4)
C7 H7 0.9500
C8 O19 1.359(3)
C8 C9 1.399(4)
C9 C10 1.383(4)
C9 H9 0.9500
C10 C11 1.485(4)
C11 O21 1.218(3)
C11 C12 1.490(4)
C12 C13 1.423(4)
C13 C14 1.348(4)
C13 H13 0.9500
C14 C22 1.488(4)
O15 C16 1.426(3)
C16 H16A 0.9800
C16 H16B 0.9800
C16 H16C 0.9800
O18 H18 0.8737
O19 C20 1.423(4)
C20 H20A 0.9800
C20 H20B 0.9800
C20 H20C 0.9800
C22 H22A 0.9800
C22 H22B 0.9800
C22 H22C 0.9800

loop_
_geom_hbond_atom_site_label_D
_geom_hbond_atom_site_label_H
_geom_hbond_atom_site_label_A
_geom_hbond_distance_DH
_geom_hbond_distance_HA
_geom_hbond_distance_DA
_geom_hbond_angle_DHA
O18 H18 O17 0.87 1.75 2.592(3) 162.3

loop_
_geom_torsion_atom_site_label_1
_geom_torsion_atom_site_label_2
_geom_torsion_atom_site_label_3
_geom_torsion_atom_site_label_4
_geom_torsion
C14 O1 C2 O15 78.1(3)
C14 O1 C2 C3 -38.9(3)
O15 C2 C3 C12 -88.2(3)
O1 C2 C3 C12 31.8(4)
O15 C2 C3 C4 86.3(3)
O1 C2 C3 C4 -153.6(2)
C12 C3 C4 O17 -176.5(3)
C2 C3 C4 O17 9.3(4)
C12 C3 C4 C5 2.9(4)
C2 C3 C4 C5 -171.3(2)
O17 C4 C5 C6 -3.7(4)
C3 C4 C5 C6 177.0(2)
O17 C4 C5 C10 -179.3(3)
C3 C4 C5 C10 1.3(4)
C10 C5 C6 O18 -179.9(2)
C4 C5 C6 O18 4.3(4)
C10 C5 C6 C7 0.0(4)
C4 C5 C6 C7 -175.7(2)
O18 C6 C7 C8 -179.3(2)
C5 C6 C7 C8 0.7(4)
C6 C7 C8 O19 178.2(3)
C6 C7 C8 C9 -1.3(4)
O19 C8 C9 C10 -178.4(3)
C7 C8 C9 C10 1.1(5)
C8 C9 C10 C5 -0.4(4)
C8 C9 C10 C11 177.4(2)
C6 C5 C10 C9 -0.2(4)
C4 C5 C10 C9 175.5(3)
C6 C5 C10 C11 -178.0(2)
C4 C5 C10 C11 -2.2(4)
C9 C10 C11 O21 -2.2(4)
C5 C10 C11 O21 175.6(3)
C9 C10 C11 C12 -178.5(3)
C5 C10 C11 C12 -0.6(4)
C4 C3 C12 C13 176.8(3)
C2 C3 C12 C13 -9.0(4)
C4 C3 C12 C11 -5.9(4)
C2 C3 C12 C11 168.4(3)
O21 C11 C12 C3 -171.7(3)
C10 C11 C12 C3 4.7(4)
O21 C11 C12 C13 5.7(4)
C10 C11 C12 C13 -178.0(2)
C3 C12 C13 C14 -9.3(4)
C11 C12 C13 C14 173.3(3)
C12 C13 C14 O1 2.4(4)
C12 C13 C14 C22 -174.9(3)
C2 O1 C14 C13 23.2(4)
C2 O1 C14 C22 -159.1(2)
O1 C2 O15 C16 66.3(3)
C3 C2 O15 C16 -172.9(2)
C7 C8 O19 C20 1.2(4)
C9 C8 O19 C20 -179.3(3)

loop_
_cod_related_entry_id
_cod_related_entry_code
_cod_related_entry_database
1 24635612 ChemSpider
